data_4350293
loop_
_publ_author_name
'Atefi, Farzad'
'McMurtrie, John C.'
'Turner, Peter'
'Duriska, Martin'
'Arnold, Dennis P.'

_publ_section_title
;
 Meso-porphyrinylphosphine oxides: mono- and bidentate ligands for
 supramolecular chemistry and the crystal structures of monomeric
 {[10,20-diphenylporphyrinatonickel(II)-5,15-diyl]-bis-[P(O)Ph(2)] and
 polymeric self-coordinated
 {[10,20-diphenylporphyrinatozinc(II)-5,15-diyl]-bis-[P(O)Ph(2)]}.
;
_journal_issue 16
_journal_name_full 'Inorganic chemistry'
_journal_page_first 6479
_journal_page_last 6489
_journal_paper_doi 10.1021/ic060372u
_journal_volume 45
_journal_year 2006
_chemical_formula_moiety
;
C56 H38 N4 O2 P2 Zn, 1.5(H2 O)
;
_chemical_formula_sum 'C56 H41 N4 O3.5 P2 Zn'
_chemical_formula_weight 953.24
_space_group_IT_number 14
_space_group_name_Hall '-P 2ybc'
_space_group_name_H-M_alt 'P 1 21/c 1'
_symmetry_cell_setting monoclinic
_symmetry_space_group_name_H-M 'P 1 21/c 1'
_atom_sites_solution_hydrogens geom
_atom_sites_solution_primary direct
_atom_sites_solution_secondary difmap
_audit_creation_method SHELXL-97
_cell_angle_alpha 90.00
_cell_angle_beta 95.812(7)
_cell_angle_gamma 90.00
_cell_formula_units_Z 4
_cell_length_a 16.984(3)
_cell_length_b 9.8207(14)
_cell_length_c 27.682(5)
_cell_measurement_reflns_used 989
_cell_measurement_temperature 100(2)
_cell_measurement_theta_max 20.46
_cell_measurement_theta_min 2.734
_cell_volume 4593.5(13)
_computing_cell_refinement 'SAINT (Bruker,1995)'
_computing_data_collection 'SMART (Bruker,1995)'
_computing_data_reduction 'SAINT and XPREP (Bruker 1995)'
_computing_molecular_graphics
;
  xtal 3.6 (Hall,du Boulay, D.J. & Olthof-Hazekamp, R. 1999)
  ORTEPII  (Johnson,C.K., 1976). 
  WinGX (Farrugia, 1999)
;
_computing_structure_refinement 'SHELXL-97 (Sheldrick, 1997)'
_computing_structure_solution 'SIR97 (Altomare, et. al. 1997)'
_diffrn_ambient_temperature 103(2)
_diffrn_crystal_treatment
;
attached with Exxon Paratone N, to a short length 
of fibre supported on a thin piece of copper wire 
inserted in a copper mounting pin.  The crystal was 
quenched in a cold nitrogen gas stream from an 
Oxford Diffraction Cryojet. 
;
_diffrn_measured_fraction_theta_full 0.927
_diffrn_measured_fraction_theta_max 0.927
_diffrn_measurement_device_type 'Bruker Kappa with SMART 6000 CCD detector'
_diffrn_measurement_method \w+\f
_diffrn_radiation_monochromator 'Double Diamond 111'
_diffrn_radiation_source 'ChemMatCARS, APS, Argonne National Lab, USA'
_diffrn_radiation_type synchrotron
_diffrn_radiation_wavelength 0.48595
_diffrn_reflns_av_R_equivalents 0.1136
_diffrn_reflns_av_sigmaI/netI 0.0967
_diffrn_reflns_limit_h_max 25
_diffrn_reflns_limit_h_min -26
_diffrn_reflns_limit_k_max 14
_diffrn_reflns_limit_k_min -15
_diffrn_reflns_limit_l_max 43
_diffrn_reflns_limit_l_min -43
_diffrn_reflns_number 130658
_diffrn_reflns_theta_full 22.56
_diffrn_reflns_theta_max 22.56
_diffrn_reflns_theta_min 1.37
_exptl_absorpt_coefficient_mu 0.351
_exptl_absorpt_correction_type none
_exptl_crystal_colour purple
_exptl_crystal_density_diffrn 1.378
_exptl_crystal_density_method 'not measured'
_exptl_crystal_description blade
_exptl_crystal_F_000 1972
_exptl_crystal_size_max 0.110
_exptl_crystal_size_mid 0.020
_exptl_crystal_size_min 0.008
_refine_diff_density_max 1.176
_refine_diff_density_min -0.294
_refine_diff_density_rms 0.092
_refine_ls_extinction_method none
_refine_ls_goodness_of_fit_ref 0.907
_refine_ls_hydrogen_treatment constr
_refine_ls_matrix_type full
_refine_ls_number_parameters 608
_refine_ls_number_reflns 17545
_refine_ls_number_restraints 0
_refine_ls_restrained_S_all 0.907
_refine_ls_R_factor_all 0.1094
_refine_ls_R_factor_gt 0.0497
_refine_ls_shift/su_max 0.006
_refine_ls_shift/su_mean 0.000
_refine_ls_structure_factor_coef Fsqd
_refine_ls_weighting_details 'calc w=1/[\s^2^(Fo^2^)+(0.0710P)^2^+0.0000P] where P=(Fo^2^+2Fc^2^)/3'
_refine_ls_weighting_scheme calc
_refine_ls_wR_factor_gt 0.1131
_refine_ls_wR_factor_ref 0.1279
_reflns_number_gt 9860
_reflns_number_total 17545
_reflns_threshold_expression >2sigma(I)
_cod_data_source_file ic060372usi20060606_104831.cif
_cod_data_source_block jcm3
_cod_depositor_comments
;
The following automatic conversions were performed:

data item '_symmetry_cell_setting' value 'Monoclinic' was changed to
'monoclinic' in accordance with the
/home/saulius/struct/COD-crude-data/automatic-downloads/DataCite-retrospective/ACS/depositions/lib/dictionaries/cif_core.dic
dictionary named 'cif_core.dic' version 2.4.2 last updated on
2011-04-26.

Automatic conversion script
Id: cif_fix_values 6909 2019-04-08 15:41:33Z antanas 
;
_cod_original_sg_symbol_H-M P2(1)/c
_cod_original_formula_sum 'C56 H41 N4 O3.50 P2 Zn'
_cod_database_code 4350293

loop_
_symmetry_equiv_pos_as_xyz
'x, y, z'
'-x, y+1/2, -z+1/2'
'-x, -y, -z'
'x, -y-1/2, z-1/2'

loop_
_atom_site_label
_atom_site_type_symbol
_atom_site_fract_x
_atom_site_fract_y
_atom_site_fract_z
_atom_site_U_iso_or_equiv
_atom_site_adp_type
_atom_site_occupancy
_atom_site_symmetry_multiplicity
_atom_site_calc_flag
_atom_site_refinement_flags
Zn1 Zn 0.338783(11) 0.19559(2) 0.276998(7) 0.01998(6) Uani 1 1 d .
P1 P 0.05592(3) 0.12724(6) 0.340662(19) 0.02503(11) Uani 1 1 d .
P2 P 0.61684(3) 0.34764(5) 0.229205(17) 0.02088(10) Uani 1 1 d .
O1 O 0.05089(9) 0.00141(17) 0.37027(6) 0.0386(4) Uani 1 1 d .
O2 O 0.63703(8) 0.49425(14) 0.22570(5) 0.0267(3) Uani 1 1 d .
N1 N 0.29004(8) 0.19688(17) 0.34298(5) 0.0220(3) Uani 1 1 d .
N2 N 0.22432(8) 0.18607(16) 0.24325(5) 0.0197(3) Uani 1 1 d .
N3 N 0.38038(8) 0.25120(17) 0.21215(5) 0.0212(3) Uani 1 1 d .
N4 N 0.44144(8) 0.27472(17) 0.31183(5) 0.0235(3) Uani 1 1 d .
C1 C 0.33342(10) 0.1979(2) 0.38762(7) 0.0234(4) Uani 1 1 d .
C2 C 0.28397(11) 0.1590(2) 0.42483(7) 0.0275(4) Uani 1 1 d .
H2 H 0.3000 0.1496 0.4586 0.033 Uiso 1 1 calc R
C3 C 0.21034(11) 0.1384(2) 0.40229(7) 0.0277(4) Uani 1 1 d .
H3 H 0.1646 0.1133 0.4173 0.033 Uiso 1 1 calc R
C4 C 0.21440(10) 0.1621(2) 0.35075(7) 0.0226(4) Uani 1 1 d .
C5 C 0.15029(10) 0.1464(2) 0.31441(7) 0.0218(4) Uani 1 1 d .
C6 C 0.15688(10) 0.14926(19) 0.26380(6) 0.0205(3) Uani 1 1 d .
C7 C 0.09688(10) 0.1089(2) 0.22534(7) 0.0239(4) Uani 1 1 d .
H7 H 0.0450 0.0778 0.2295 0.029 Uiso 1 1 calc R
C8 C 0.12802(10) 0.1234(2) 0.18281(7) 0.0237(4) Uani 1 1 d .
H8 H 0.1023 0.1047 0.1514 0.028 Uiso 1 1 calc R
C9 C 0.20767(10) 0.17273(19) 0.19389(6) 0.0207(4) Uani 1 1 d .
C10 C 0.25978(10) 0.1964(2) 0.15848(6) 0.0225(4) Uani 1 1 d .
C11 C 0.33912(10) 0.2357(2) 0.16732(6) 0.0224(4) Uani 1 1 d .
C12 C 0.38946(11) 0.2701(2) 0.12995(7) 0.0277(4) Uani 1 1 d .
H12 H 0.3750 0.2702 0.0959 0.033 Uiso 1 1 calc R
C13 C 0.46127(11) 0.3021(2) 0.15304(7) 0.0281(4) Uani 1 1 d .
H13 H 0.5068 0.3286 0.1381 0.034 Uiso 1 1 calc R
C14 C 0.45578(10) 0.2885(2) 0.20431(7) 0.0216(4) Uani 1 1 d .
C15 C 0.51544(10) 0.3196(2) 0.24159(7) 0.0223(4) Uani 1 1 d .
C16 C 0.50330(10) 0.3305(2) 0.29115(7) 0.0243(4) Uani 1 1 d .
C17 C 0.55709(11) 0.3954(2) 0.32826(7) 0.0310(5) Uani 1 1 d .
H17 H 0.6028 0.4471 0.3232 0.037 Uiso 1 1 calc R
C18 C 0.52982(12) 0.3681(3) 0.37127(8) 0.0355(5) Uani 1 1 d .
H18 H 0.5534 0.3952 0.4024 0.043 Uiso 1 1 calc R
C19 C 0.45806(10) 0.2901(2) 0.36114(7) 0.0267(4) Uani 1 1 d .
C20 C 0.41221(11) 0.2417(2) 0.39654(7) 0.0274(4) Uani 1 1 d .
C21 C 0.04537(10) 0.2821(2) 0.37525(7) 0.0279(4) Uani 1 1 d .
C22 C -0.00604(12) 0.2782(3) 0.41156(8) 0.0388(6) Uani 1 1 d .
H22 H -0.0299 0.1947 0.4196 0.047 Uiso 1 1 calc R
C23 C -0.02214(13) 0.3977(3) 0.43598(8) 0.0483(7) Uani 1 1 d .
H23 H -0.0571 0.3948 0.4606 0.058 Uiso 1 1 calc R
C24 C 0.01169(14) 0.5192(3) 0.42503(9) 0.0471(7) Uani 1 1 d .
H24 H -0.0001 0.5996 0.4419 0.057 Uiso 1 1 calc R
C25 C 0.06311(14) 0.5247(3) 0.38928(8) 0.0408(5) Uani 1 1 d .
H25 H 0.0869 0.6085 0.3816 0.049 Uiso 1 1 calc R
C26 C 0.07972(12) 0.4051(2) 0.36452(8) 0.0326(5) Uani 1 1 d .
H26 H 0.1150 0.4084 0.3400 0.039 Uiso 1 1 calc R
C27 C -0.02686(10) 0.1370(2) 0.29491(7) 0.0248(4) Uani 1 1 d .
C28 C -0.07641(11) 0.0239(2) 0.28836(8) 0.0300(4) Uani 1 1 d .
H28 H -0.0666 -0.0547 0.3081 0.036 Uiso 1 1 calc R
C29 C -0.14028(11) 0.0270(2) 0.25275(8) 0.0348(5) Uani 1 1 d .
H29 H -0.1750 -0.0490 0.2486 0.042 Uiso 1 1 calc R
C30 C -0.15343(12) 0.1398(3) 0.22351(8) 0.0363(5) Uani 1 1 d .
H30 H -0.1962 0.1397 0.1986 0.044 Uiso 1 1 calc R
C31 C -0.10463(12) 0.2544(3) 0.23001(8) 0.0343(5) Uani 1 1 d .
H31 H -0.1140 0.3320 0.2097 0.041 Uiso 1 1 calc R
C32 C -0.04255(11) 0.2531(2) 0.26643(8) 0.0284(4) Uani 1 1 d .
H32 H -0.0104 0.3318 0.2721 0.034 Uiso 1 1 calc R
C33 C 0.22918(11) 0.1740(2) 0.10623(7) 0.0310(5) Uani 1 1 d .
C34 C 0.25388(14) 0.0622(3) 0.08138(8) 0.0422(6) Uani 1 1 d .
H34 H 0.2894 -0.0015 0.0976 0.051 Uiso 1 1 calc R
C35 C 0.22690(17) 0.0425(4) 0.03257(9) 0.0585(8) Uani 1 1 d .
H35 H 0.2437 -0.0352 0.0159 0.070 Uiso 1 1 calc R
C36 C 0.17683(17) 0.1335(4) 0.00865(9) 0.0666(10) Uani 1 1 d .
H36 H 0.1601 0.1210 -0.0249 0.080 Uiso 1 1 calc R
C37 C 0.15052(18) 0.2433(4) 0.03300(11) 0.0686(10) Uani 1 1 d .
H37 H 0.1142 0.3052 0.0165 0.082 Uiso 1 1 calc R
C38 C 0.17651(14) 0.2652(3) 0.08192(9) 0.0482(6) Uani 1 1 d .
H38 H 0.1583 0.3419 0.0985 0.058 Uiso 1 1 calc R
C39 C 0.64476(10) 0.2593(2) 0.17635(7) 0.0245(4) Uani 1 1 d .
C40 C 0.63732(12) 0.1198(2) 0.16978(8) 0.0332(5) Uani 1 1 d .
H40 H 0.6069 0.0677 0.1901 0.040 Uiso 1 1 calc R
C41 C 0.67461(13) 0.0566(3) 0.13340(9) 0.0388(5) Uani 1 1 d .
H41 H 0.6699 -0.0390 0.1290 0.047 Uiso 1 1 calc R
C42 C 0.71820(13) 0.1312(3) 0.10379(8) 0.0407(6) Uani 1 1 d .
H42 H 0.7438 0.0866 0.0792 0.049 Uiso 1 1 calc R
C43 C 0.72512(15) 0.2680(3) 0.10925(9) 0.0444(6) Uani 1 1 d .
H43 H 0.7548 0.3188 0.0882 0.053 Uiso 1 1 calc R
C44 C 0.68875(13) 0.3348(2) 0.14570(8) 0.0343(5) Uani 1 1 d .
H44 H 0.6939 0.4306 0.1496 0.041 Uiso 1 1 calc R
C45 C 0.67756(10) 0.2652(2) 0.27793(7) 0.0234(4) Uani 1 1 d .
C46 C 0.65829(13) 0.1406(2) 0.29770(8) 0.0326(4) Uani 1 1 d .
H46 H 0.6121 0.0930 0.2850 0.039 Uiso 1 1 calc R
C47 C 0.70718(15) 0.0866(3) 0.33613(9) 0.0425(6) Uani 1 1 d .
H47 H 0.6944 0.0017 0.3498 0.051 Uiso 1 1 calc R
C48 C 0.77453(15) 0.1561(3) 0.35471(9) 0.0427(6) Uani 1 1 d .
H48 H 0.8074 0.1190 0.3813 0.051 Uiso 1 1 calc R
C49 C 0.79404(12) 0.2784(2) 0.33489(8) 0.0335(5) Uani 1 1 d .
H49 H 0.8404 0.3252 0.3478 0.040 Uiso 1 1 calc R
C50 C 0.74641(11) 0.3334(2) 0.29628(7) 0.0263(4) Uani 1 1 d .
H50 H 0.7604 0.4172 0.2823 0.032 Uiso 1 1 calc R
C51 C 0.44954(13) 0.2476(3) 0.44772(8) 0.0410(6) Uani 1 1 d .
C52 C 0.51624(17) 0.1714(4) 0.46097(11) 0.0741(11) Uani 1 1 d .
H52 H 0.5358 0.1101 0.4385 0.089 Uiso 1 1 calc R
C53 C 0.5550(2) 0.1849(6) 0.50776(13) 0.1098(19) Uani 1 1 d .
H53 H 0.6008 0.1320 0.5173 0.132 Uiso 1 1 calc R
C54 C 0.5268(2) 0.2748(6) 0.54003(11) 0.1000(18) Uani 1 1 d .
H54 H 0.5537 0.2848 0.5716 0.120 Uiso 1 1 calc R
C55 C 0.4606(3) 0.3494(4) 0.52685(11) 0.0888(15) Uani 1 1 d .
H55 H 0.4413 0.4107 0.5495 0.107 Uiso 1 1 calc R
C56 C 0.4212(2) 0.3370(3) 0.48082(9) 0.0564(8) Uani 1 1 d .
H56 H 0.3750 0.3893 0.4719 0.068 Uiso 1 1 calc R
O1W O 0.0455(6) -0.0982(9) 0.4650(3) 0.0610(9) Uiso 0.30 1 d P
O2W O 0.1160(6) -0.1357(11) 0.4828(4) 0.0610(9) Uiso 0.20 1 d P
O3W O 0.0120(7) -0.1103(12) 0.4503(4) 0.0610(9) Uiso 0.20 1 d P
O4W O 0.0501(4) -0.0506(7) 0.4709(3) 0.0610(9) Uiso 0.35 1 d P
O5W O 0.2084(9) -0.1322(15) 0.5145(5) 0.0610(9) Uiso 0.15 1 d P
O6W O 0.1127(8) -0.0639(15) 0.5226(5) 0.0610(9) Uiso 0.15 1 d P
O7W O 0.1761(9) -0.2208(15) 0.5003(5) 0.0610(9) Uiso 0.15 1 d P

loop_
_atom_site_aniso_label
_atom_site_aniso_U_11
_atom_site_aniso_U_22
_atom_site_aniso_U_33
_atom_site_aniso_U_23
_atom_site_aniso_U_13
_atom_site_aniso_U_12
Zn1 0.01154(8) 0.02929(12) 0.01930(10) -0.00482(8) 0.00243(6) -0.00125(8)
P1 0.01424(19) 0.0337(3) 0.0280(2) 0.0016(2) 0.00610(17) 0.00022(18)
P2 0.01320(18) 0.0294(3) 0.0202(2) -0.00176(18) 0.00230(16) -0.00425(17)
O1 0.0287(7) 0.0454(10) 0.0420(9) 0.0121(7) 0.0058(6) -0.0015(7)
O2 0.0232(6) 0.0322(8) 0.0250(7) 0.0024(6) 0.0044(5) -0.0023(6)
N1 0.0141(6) 0.0318(9) 0.0207(7) -0.0070(6) 0.0039(5) -0.0014(6)
N2 0.0118(6) 0.0263(8) 0.0212(7) -0.0033(6) 0.0023(5) 0.0009(6)
N3 0.0122(6) 0.0311(8) 0.0202(7) -0.0009(6) 0.0015(5) -0.0032(6)
N4 0.0149(6) 0.0358(10) 0.0202(7) -0.0082(6) 0.0036(5) -0.0041(6)
C1 0.0169(7) 0.0333(10) 0.0205(8) -0.0068(7) 0.0033(6) -0.0009(7)
C2 0.0230(8) 0.0391(12) 0.0207(9) -0.0025(8) 0.0035(7) -0.0009(8)
C3 0.0193(8) 0.0419(12) 0.0227(9) -0.0008(8) 0.0063(7) 0.0009(8)
C4 0.0158(7) 0.0296(10) 0.0232(9) -0.0039(7) 0.0055(6) 0.0016(7)
C5 0.0137(7) 0.0272(10) 0.0250(9) -0.0027(7) 0.0049(6) 0.0015(7)
C6 0.0128(7) 0.0258(9) 0.0229(8) -0.0027(7) 0.0019(6) 0.0012(6)
C7 0.0130(7) 0.0324(11) 0.0262(9) -0.0036(7) 0.0010(6) -0.0009(7)
C8 0.0134(7) 0.0336(11) 0.0236(9) -0.0026(7) -0.0010(6) -0.0015(7)
C9 0.0124(7) 0.0262(10) 0.0230(8) -0.0008(7) -0.0002(6) 0.0008(6)
C10 0.0149(7) 0.0320(10) 0.0201(8) 0.0006(7) -0.0008(6) -0.0008(7)
C11 0.0144(7) 0.0322(10) 0.0203(8) 0.0019(7) 0.0007(6) -0.0014(7)
C12 0.0176(8) 0.0442(13) 0.0211(9) 0.0032(8) 0.0011(6) -0.0023(8)
C13 0.0173(7) 0.0448(12) 0.0226(9) 0.0048(8) 0.0043(6) -0.0037(8)
C14 0.0142(7) 0.0280(10) 0.0228(8) -0.0001(7) 0.0026(6) -0.0014(7)
C15 0.0135(7) 0.0303(10) 0.0235(8) -0.0040(7) 0.0044(6) -0.0041(7)
C16 0.0155(7) 0.0327(11) 0.0249(9) -0.0081(7) 0.0033(6) -0.0044(7)
C17 0.0191(8) 0.0442(13) 0.0300(10) -0.0141(9) 0.0042(7) -0.0079(8)
C18 0.0223(9) 0.0556(15) 0.0285(10) -0.0183(10) 0.0023(8) -0.0119(9)
C19 0.0175(8) 0.0407(12) 0.0219(9) -0.0107(8) 0.0021(6) -0.0048(8)
C20 0.0195(8) 0.0420(12) 0.0207(9) -0.0075(8) 0.0015(7) -0.0039(8)
C21 0.0163(8) 0.0446(13) 0.0226(9) -0.0029(8) 0.0015(6) 0.0066(8)
C22 0.0213(9) 0.0698(17) 0.0261(10) -0.0045(10) 0.0056(8) 0.0027(10)
C23 0.0264(10) 0.093(2) 0.0251(11) -0.0157(12) 0.0026(8) 0.0146(12)
C24 0.0374(12) 0.0687(19) 0.0326(12) -0.0194(12) -0.0093(10) 0.0232(12)
C25 0.0391(12) 0.0470(15) 0.0348(12) -0.0090(10) -0.0044(9) 0.0103(10)
C26 0.0300(10) 0.0402(13) 0.0279(10) -0.0047(9) 0.0043(8) 0.0061(9)
C27 0.0136(7) 0.0310(10) 0.0308(10) -0.0036(8) 0.0062(7) -0.0006(7)
C28 0.0217(8) 0.0324(11) 0.0377(11) -0.0046(9) 0.0115(8) -0.0028(8)
C29 0.0212(9) 0.0388(13) 0.0453(12) -0.0156(10) 0.0080(8) -0.0080(8)
C30 0.0201(9) 0.0480(14) 0.0393(12) -0.0137(10) -0.0040(8) 0.0025(9)
C31 0.0268(10) 0.0393(12) 0.0358(11) -0.0031(9) -0.0024(8) 0.0047(9)
C32 0.0176(8) 0.0323(11) 0.0352(11) -0.0056(9) 0.0019(7) -0.0015(8)
C33 0.0185(8) 0.0545(14) 0.0193(9) 0.0063(8) -0.0015(7) -0.0124(8)
C34 0.0383(12) 0.0627(17) 0.0253(10) -0.0054(10) 0.0013(9) -0.0101(11)
C35 0.0585(16) 0.091(2) 0.0263(12) -0.0140(13) 0.0077(11) -0.0332(16)
C36 0.0486(15) 0.129(3) 0.0205(11) 0.0082(15) -0.0048(11) -0.0476(18)
C37 0.0451(15) 0.116(3) 0.0401(15) 0.0335(18) -0.0188(12) -0.0146(17)
C38 0.0357(12) 0.0691(18) 0.0372(13) 0.0145(12) -0.0086(10) -0.0006(12)
C39 0.0149(7) 0.0377(11) 0.0206(8) -0.0053(8) -0.0006(6) 0.0010(7)
C40 0.0256(9) 0.0402(13) 0.0331(11) -0.0076(9) 0.0003(8) -0.0054(9)
C41 0.0318(10) 0.0431(14) 0.0400(12) -0.0162(10) -0.0031(9) 0.0014(10)
C42 0.0305(11) 0.0621(17) 0.0292(11) -0.0153(10) 0.0013(9) 0.0077(10)
C43 0.0432(13) 0.0588(17) 0.0340(12) -0.0018(11) 0.0183(10) 0.0049(11)
C44 0.0324(10) 0.0426(13) 0.0298(11) -0.0016(9) 0.0127(8) 0.0000(9)
C45 0.0186(8) 0.0290(10) 0.0227(9) -0.0014(7) 0.0035(6) -0.0006(7)
C46 0.0299(10) 0.0341(12) 0.0340(11) -0.0007(9) 0.0039(8) -0.0063(9)
C47 0.0482(14) 0.0350(13) 0.0445(13) 0.0107(10) 0.0056(11) -0.0008(10)
C48 0.0407(12) 0.0512(15) 0.0341(12) 0.0041(10) -0.0060(10) 0.0092(11)
C49 0.0260(9) 0.0428(13) 0.0304(10) -0.0033(9) -0.0031(8) 0.0028(9)
C50 0.0193(8) 0.0313(11) 0.0279(9) 0.0000(8) 0.0015(7) -0.0021(7)
C51 0.0294(10) 0.0730(17) 0.0205(9) -0.0069(10) 0.0021(8) -0.0204(11)
C52 0.0342(13) 0.147(4) 0.0389(15) 0.0047(18) -0.0074(11) 0.0114(17)
C53 0.0391(16) 0.239(6) 0.0471(19) 0.025(3) -0.0167(14) -0.016(2)
C54 0.079(2) 0.194(5) 0.0241(14) 0.009(2) -0.0088(15) -0.083(3)
C55 0.135(4) 0.108(3) 0.0247(13) -0.0162(16) 0.0144(18) -0.078(3)
C56 0.085(2) 0.0618(18) 0.0249(11) -0.0110(11) 0.0157(12) -0.0303(15)

loop_
_atom_type_symbol
_atom_type_description
_atom_type_scat_dispersion_real
_atom_type_scat_dispersion_imag
_atom_type_scat_source
C C 0.0015 0.0009 'International Tables Vol C Tables 4.2.6.8 and 6.1.1.4'
H H 0.0000 0.0000 'International Tables Vol C Tables 4.2.6.8 and 6.1.1.4'
N N 0.0030 0.0019 'International Tables Vol C Tables 4.2.6.8 and 6.1.1.4'
O O 0.0056 0.0036 'International Tables Vol C Tables 4.2.6.8 and 6.1.1.4'
P P 0.0667 0.0580 'International Tables Vol C Tables 4.2.6.8 and 6.1.1.4'
Zn Zn 0.3242 0.9375 'International Tables Vol C Tables 4.2.6.8 and 6.1.1.4'

loop_
_geom_angle_atom_site_label_1
_geom_angle_atom_site_label_2
_geom_angle_atom_site_label_3
_geom_angle
_geom_angle_site_symmetry_1
_geom_angle_site_symmetry_3
O2 Zn1 N4 102.76(6) 2_645 .
O2 Zn1 N3 97.91(6) 2_645 .
N4 Zn1 N3 87.66(6) . .
O2 Zn1 N2 97.13(6) 2_645 .
N4 Zn1 N2 160.09(6) . .
N3 Zn1 N2 90.46(6) . .
O2 Zn1 N1 97.97(6) 2_645 .
N4 Zn1 N1 88.85(6) . .
N3 Zn1 N1 164.11(7) . .
N2 Zn1 N1 87.56(6) . .
O1 P1 C27 110.35(9) . .
O1 P1 C21 112.99(10) . .
C27 P1 C21 102.41(9) . .
O1 P1 C5 113.80(9) . .
C27 P1 C5 111.58(9) . .
C21 P1 C5 105.05(9) . .
O2 P2 C45 111.44(8) . .
O2 P2 C39 109.37(9) . .
C45 P2 C39 102.30(9) . .
O2 P2 C15 112.96(8) . .
C45 P2 C15 105.83(9) . .
C39 P2 C15 114.41(8) . .
P2 O2 Zn1 177.56(9) . 2_655
C4 N1 C1 106.71(15) . .
C4 N1 Zn1 126.90(12) . .
C1 N1 Zn1 124.41(11) . .
C9 N2 C6 106.83(14) . .
C9 N2 Zn1 122.83(11) . .
C6 N2 Zn1 127.38(12) . .
C14 N3 C11 106.65(14) . .
C14 N3 Zn1 127.96(12) . .
C11 N3 Zn1 124.64(11) . .
C16 N4 C19 106.49(15) . .
C16 N4 Zn1 127.47(12) . .
C19 N4 Zn1 125.89(12) . .
N1 C1 C20 125.16(17) . .
N1 C1 C2 109.99(15) . .
C20 C1 C2 124.63(17) . .
C3 C2 C1 106.68(17) . .
C3 C2 H2 126.7 . .
C1 C2 H2 126.7 . .
C2 C3 C4 107.14(17) . .
C2 C3 H3 126.4 . .
C4 C3 H3 126.4 . .
N1 C4 C5 125.71(17) . .
N1 C4 C3 109.45(15) . .
C5 C4 C3 124.80(16) . .
C4 C5 C6 124.67(16) . .
C4 C5 P1 111.72(13) . .
C6 C5 P1 123.58(13) . .
N2 C6 C5 124.44(15) . .
N2 C6 C7 108.67(15) . .
C5 C6 C7 126.83(16) . .
C8 C7 C6 107.67(16) . .
C8 C7 H7 126.2 . .
C6 C7 H7 126.2 . .
C7 C8 C9 107.04(16) . .
C7 C8 H8 126.5 . .
C9 C8 H8 126.5 . .
N2 C9 C10 126.70(15) . .
N2 C9 C8 109.77(15) . .
C10 C9 C8 123.46(16) . .
C11 C10 C9 125.94(16) . .
C11 C10 C33 116.22(16) . .
C9 C10 C33 117.81(15) . .
N3 C11 C10 125.74(16) . .
N3 C11 C12 109.67(15) . .
C10 C11 C12 124.57(17) . .
C13 C12 C11 106.58(16) . .
C13 C12 H12 126.7 . .
C11 C12 H12 126.7 . .
C12 C13 C14 107.38(16) . .
C12 C13 H13 126.3 . .
C14 C13 H13 126.3 . .
N3 C14 C15 123.91(16) . .
N3 C14 C13 109.66(15) . .
C15 C14 C13 126.21(16) . .
C14 C15 C16 124.39(15) . .
C14 C15 P2 121.54(13) . .
C16 C15 P2 114.06(13) . .
N4 C16 C15 124.95(16) . .
N4 C16 C17 109.66(16) . .
C15 C16 C17 125.29(17) . .
C18 C17 C16 106.86(17) . .
C18 C17 H17 126.6 . .
C16 C17 H17 126.6 . .
C17 C18 C19 107.04(17) . .
C17 C18 H18 126.5 . .
C19 C18 H18 126.5 . .
N4 C19 C20 125.95(17) . .
N4 C19 C18 109.63(17) . .
C20 C19 C18 124.39(17) . .
C19 C20 C1 124.80(17) . .
C19 C20 C51 116.06(16) . .
C1 C20 C51 118.98(17) . .
C26 C21 C22 119.1(2) . .
C26 C21 P1 123.41(15) . .
C22 C21 P1 117.26(18) . .
C23 C22 C21 119.5(2) . .
C23 C22 H22 120.2 . .
C21 C22 H22 120.2 . .
C24 C23 C22 121.2(2) . .
C24 C23 H23 119.4 . .
C22 C23 H23 119.4 . .
C23 C24 C25 120.0(2) . .
C23 C24 H24 120.0 . .
C25 C24 H24 120.0 . .
C24 C25 C26 119.3(3) . .
C24 C25 H25 120.4 . .
C26 C25 H25 120.4 . .
C21 C26 C25 121.0(2) . .
C21 C26 H26 119.5 . .
C25 C26 H26 119.5 . .
C28 C27 C32 119.94(18) . .
C28 C27 P1 117.89(16) . .
C32 C27 P1 122.17(15) . .
C29 C28 C27 119.5(2) . .
C29 C28 H28 120.3 . .
C27 C28 H28 120.3 . .
C30 C29 C28 120.2(2) . .
C30 C29 H29 119.9 . .
C28 C29 H29 119.9 . .
C29 C30 C31 120.9(2) . .
C29 C30 H30 119.6 . .
C31 C30 H30 119.6 . .
C32 C31 C30 119.0(2) . .
C32 C31 H31 120.5 . .
C30 C31 H31 120.5 . .
C31 C32 C27 120.4(2) . .
C31 C32 H32 119.8 . .
C27 C32 H32 119.8 . .
C34 C33 C38 118.9(2) . .
C34 C33 C10 120.15(19) . .
C38 C33 C10 120.9(2) . .
C33 C34 C35 120.4(3) . .
C33 C34 H34 119.8 . .
C35 C34 H34 119.8 . .
C36 C35 C34 120.6(3) . .
C36 C35 H35 119.7 . .
C34 C35 H35 119.7 . .
C35 C36 C37 119.8(2) . .
C35 C36 H36 120.1 . .
C37 C36 H36 120.1 . .
C36 C37 C38 120.7(3) . .
C36 C37 H37 119.6 . .
C38 C37 H37 119.6 . .
C33 C38 C37 119.6(3) . .
C33 C38 H38 120.2 . .
C37 C38 H38 120.2 . .
C40 C39 C44 119.45(19) . .
C40 C39 P2 123.60(16) . .
C44 C39 P2 115.92(16) . .
C39 C40 C41 119.6(2) . .
C39 C40 H40 120.2 . .
C41 C40 H40 120.2 . .
C42 C41 C40 120.6(2) . .
C42 C41 H41 119.7 . .
C40 C41 H41 119.7 . .
C43 C42 C41 120.6(2) . .
C43 C42 H42 119.7 . .
C41 C42 H42 119.7 . .
C42 C43 C44 120.3(2) . .
C42 C43 H43 119.8 . .
C44 C43 H43 119.8 . .
C43 C44 C39 119.4(2) . .
C43 C44 H44 120.3 . .
C39 C44 H44 120.3 . .
C46 C45 C50 119.98(18) . .
C46 C45 P2 123.26(15) . .
C50 C45 P2 116.75(15) . .
C47 C46 C45 119.4(2) . .
C47 C46 H46 120.3 . .
C45 C46 H46 120.3 . .
C48 C47 C46 120.3(2) . .
C48 C47 H47 119.8 . .
C46 C47 H47 119.8 . .
C49 C48 C47 120.4(2) . .
C49 C48 H48 119.8 . .
C47 C48 H48 119.8 . .
C48 C49 C50 120.3(2) . .
C48 C49 H49 119.9 . .
C50 C49 H49 119.9 . .
C49 C50 C45 119.7(2) . .
C49 C50 H50 120.2 . .
C45 C50 H50 120.2 . .
C52 C51 C56 119.9(3) . .
C52 C51 C20 119.4(2) . .
C56 C51 C20 120.5(2) . .
C51 C52 C53 119.5(4) . .
C51 C52 H52 120.2 . .
C53 C52 H52 120.2 . .
C54 C53 C52 120.0(4) . .
C54 C53 H53 120.0 . .
C52 C53 H53 120.0 . .
C55 C54 C53 120.2(3) . .
C55 C54 H54 119.9 . .
C53 C54 H54 119.9 . .
C54 C55 C56 120.6(4) . .
C54 C55 H55 119.7 . .
C56 C55 H55 119.7 . .
C55 C56 C51 119.7(4) . .
C55 C56 H56 120.1 . .
C51 C56 H56 120.1 . .

loop_
_geom_bond_atom_site_label_1
_geom_bond_atom_site_label_2
_geom_bond_distance
_geom_bond_site_symmetry_2
Zn1 O2 2.0224(14) 2_645
Zn1 N4 2.0575(15) .
Zn1 N3 2.0679(15) .
Zn1 N2 2.0719(14) .
Zn1 N1 2.0805(15) .
P1 O1 1.4899(17) .
P1 C27 1.7971(19) .
P1 C21 1.816(2) .
P1 C5 1.8353(18) .
P2 O2 1.4856(15) .
P2 C45 1.8048(19) .
P2 C39 1.8054(19) .
P2 C15 1.8108(17) .
O2 Zn1 2.0224(14) 2_655
N1 C4 1.367(2) .
N1 C1 1.373(2) .
N2 C9 1.373(2) .
N2 C6 1.378(2) .
N3 C14 1.370(2) .
N3 C11 1.371(2) .
N4 C16 1.361(2) .
N4 C19 1.374(2) .
C1 C20 1.403(2) .
C1 C2 1.445(3) .
C2 C3 1.355(3) .
C2 H2 0.9500 .
C3 C4 1.454(3) .
C3 H3 0.9500 .
C4 C5 1.414(2) .
C5 C6 1.417(3) .
C6 C7 1.452(2) .
C7 C8 1.346(3) .
C7 H7 0.9500 .
C8 C9 1.440(2) .
C8 H8 0.9500 .
C9 C10 1.405(2) .
C10 C11 1.399(2) .
C10 C33 1.503(3) .
C11 C12 1.447(3) .
C12 C13 1.356(3) .
C12 H12 0.9500 .
C13 C14 1.438(3) .
C13 H13 0.9500 .
C14 C15 1.405(2) .
C15 C16 1.412(3) .
C16 C17 1.451(3) .
C17 C18 1.347(3) .
C17 H17 0.9500 .
C18 C19 1.443(3) .
C18 H18 0.9500 .
C19 C20 1.396(3) .
C20 C51 1.493(3) .
C21 C26 1.386(3) .
C21 C22 1.397(3) .
C22 C23 1.395(4) .
C22 H22 0.9500 .
C23 C24 1.372(4) .
C23 H23 0.9500 .
C24 C25 1.386(4) .
C24 H24 0.9500 .
C25 C26 1.403(3) .
C25 H25 0.9500 .
C26 H26 0.9500 .
C27 C28 1.395(3) .
C27 C32 1.397(3) .
C28 C29 1.390(3) .
C28 H28 0.9500 .
C29 C30 1.377(4) .
C29 H29 0.9500 .
C30 C31 1.399(3) .
C30 H30 0.9500 .
C31 C32 1.383(3) .
C31 H31 0.9500 .
C32 H32 0.9500 .
C33 C34 1.383(3) .
C33 C38 1.391(3) .
C34 C35 1.396(3) .
C34 H34 0.9500 .
C35 C36 1.359(5) .
C35 H35 0.9500 .
C36 C37 1.370(5) .
C36 H36 0.9500 .
C37 C38 1.398(4) .
C37 H37 0.9500 .
C38 H38 0.9500 .
C39 C40 1.385(3) .
C39 C44 1.399(3) .
C40 C41 1.389(3) .
C40 H40 0.9500 .
C41 C42 1.371(4) .
C41 H41 0.9500 .
C42 C43 1.356(4) .
C42 H42 0.9500 .
C43 C44 1.398(3) .
C43 H43 0.9500 .
C44 H44 0.9500 .
C45 C46 1.393(3) .
C45 C50 1.398(3) .
C46 C47 1.387(3) .
C46 H46 0.9500 .
C47 C48 1.385(4) .
C47 H47 0.9500 .
C48 C49 1.375(3) .
C48 H48 0.9500 .
C49 C50 1.384(3) .
C49 H49 0.9500 .
C50 H50 0.9500 .
C51 C52 1.376(4) .
C51 C56 1.389(4) .
C52 C53 1.398(4) .
C52 H52 0.9500 .
C53 C54 1.376(7) .
C53 H53 0.9500 .
C54 C55 1.361(7) .
C54 H54 0.9500 .
C55 C56 1.383(4) .
C55 H55 0.9500 .
C56 H56 0.9500 .

loop_
_geom_torsion_atom_site_label_1
_geom_torsion_atom_site_label_2
_geom_torsion_atom_site_label_3
_geom_torsion_atom_site_label_4
_geom_torsion
_geom_torsion_site_symmetry_1
O2 Zn1 N1 C4 -81.00(16) 2_645
N4 Zn1 N1 C4 176.27(17) .
N3 Zn1 N1 C4 99.0(2) .
N2 Zn1 N1 C4 15.86(16) .
O2 Zn1 N1 C1 80.80(16) 2_645
N4 Zn1 N1 C1 -21.92(16) .
N3 Zn1 N1 C1 -99.2(2) .
N2 Zn1 N1 C1 177.66(16) .
O2 Zn1 N2 C9 -77.88(15) 2_645
N4 Zn1 N2 C9 104.6(2) .
N3 Zn1 N2 C9 20.15(15) .
N1 Zn1 N2 C9 -175.61(15) .
O2 Zn1 N2 C6 80.06(15) 2_645
N4 Zn1 N2 C6 -97.5(2) .
N3 Zn1 N2 C6 178.09(16) .
N1 Zn1 N2 C6 -17.68(16) .
O2 Zn1 N3 C14 -88.10(17) 2_645
N4 Zn1 N3 C14 14.47(17) .
N2 Zn1 N3 C14 174.64(17) .
N1 Zn1 N3 C14 91.9(2) .
O2 Zn1 N3 C11 80.60(16) 2_645
N4 Zn1 N3 C11 -176.83(16) .
N2 Zn1 N3 C11 -16.66(16) .
N1 Zn1 N3 C11 -99.4(2) .
O2 Zn1 N4 C16 95.58(17) 2_645
N3 Zn1 N4 C16 -2.01(17) .
N2 Zn1 N4 C16 -86.9(2) .
N1 Zn1 N4 C16 -166.50(17) .
O2 Zn1 N4 C19 -89.46(17) 2_645
N3 Zn1 N4 C19 172.96(17) .
N2 Zn1 N4 C19 88.1(2) .
N1 Zn1 N4 C19 8.46(17) .
C4 N1 C1 C20 -173.3(2) .
Zn1 N1 C1 C20 21.8(3) .
C4 N1 C1 C2 1.5(2) .
Zn1 N1 C1 C2 -163.35(13) .
N1 C1 C2 C3 -1.7(2) .
C20 C1 C2 C3 173.2(2) .
C1 C2 C3 C4 1.1(2) .
C1 N1 C4 C5 -178.65(19) .
Zn1 N1 C4 C5 -14.2(3) .
C1 N1 C4 C3 -0.8(2) .
Zn1 N1 C4 C3 163.55(14) .
C2 C3 C4 N1 -0.2(2) .
C2 C3 C4 C5 177.63(19) .
N1 C4 C5 C6 7.5(3) .
C3 C4 C5 C6 -169.96(19) .
N1 C4 C5 P1 -170.54(16) .
C3 C4 C5 P1 12.0(3) .
O1 P1 C5 C4 -64.43(17) .
C27 P1 C5 C4 169.90(14) .
C21 P1 C5 C4 59.67(16) .
O1 P1 C5 C6 117.49(17) .
C27 P1 C5 C6 -8.2(2) .
C21 P1 C5 C6 -118.40(17) .
C9 N2 C6 C5 178.59(18) .
Zn1 N2 C6 C5 17.8(3) .
C9 N2 C6 C7 1.2(2) .
Zn1 N2 C6 C7 -159.50(13) .
C4 C5 C6 N2 -9.3(3) .
P1 C5 C6 N2 168.57(15) .
C4 C5 C6 C7 167.59(19) .
P1 C5 C6 C7 -14.6(3) .
N2 C6 C7 C8 -0.8(2) .
C5 C6 C7 C8 -178.08(19) .
C6 C7 C8 C9 0.1(2) .
C6 N2 C9 C10 -178.46(18) .
Zn1 N2 C9 C10 -16.6(3) .
C6 N2 C9 C8 -1.2(2) .
Zn1 N2 C9 C8 160.61(13) .
C7 C8 C9 N2 0.7(2) .
C7 C8 C9 C10 178.07(18) .
N2 C9 C10 C11 1.3(3) .
C8 C9 C10 C11 -175.61(19) .
N2 C9 C10 C33 179.36(18) .
C8 C9 C10 C33 2.5(3) .
C14 N3 C11 C10 179.14(19) .
Zn1 N3 C11 C10 8.4(3) .
C14 N3 C11 C12 -2.5(2) .
Zn1 N3 C11 C12 -173.22(14) .
C9 C10 C11 N3 3.4(3) .
C33 C10 C11 N3 -174.68(19) .
C9 C10 C11 C12 -174.7(2) .
C33 C10 C11 C12 7.2(3) .
N3 C11 C12 C13 1.7(2) .
C10 C11 C12 C13 -179.9(2) .
C11 C12 C13 C14 -0.3(2) .
C11 N3 C14 C15 177.23(18) .
Zn1 N3 C14 C15 -12.5(3) .
C11 N3 C14 C13 2.3(2) .
Zn1 N3 C14 C13 172.65(14) .
C12 C13 C14 N3 -1.3(2) .
C12 C13 C14 C15 -176.0(2) .
N3 C14 C15 C16 -7.0(3) .
C13 C14 C15 C16 167.0(2) .
N3 C14 C15 P2 172.27(15) .
C13 C14 C15 P2 -13.7(3) .
O2 P2 C15 C14 98.27(17) .
C45 P2 C15 C14 -139.54(16) .
C39 P2 C15 C14 -27.7(2) .
O2 P2 C15 C16 -82.37(16) .
C45 P2 C15 C16 39.82(17) .
C39 P2 C15 C16 151.64(15) .
C19 N4 C16 C15 170.69(19) .
Zn1 N4 C16 C15 -13.6(3) .
C19 N4 C16 C17 -5.8(2) .
Zn1 N4 C16 C17 169.91(14) .
C14 C15 C16 N4 20.8(3) .
P2 C15 C16 N4 -158.53(16) .
C14 C15 C16 C17 -163.2(2) .
P2 C15 C16 C17 17.5(3) .
N4 C16 C17 C18 4.8(3) .
C15 C16 C17 C18 -171.7(2) .
C16 C17 C18 C19 -1.7(3) .
C16 N4 C19 C20 -176.8(2) .
Zn1 N4 C19 C20 7.3(3) .
C16 N4 C19 C18 4.8(2) .
Zn1 N4 C19 C18 -171.03(15) .
C17 C18 C19 N4 -1.9(3) .
C17 C18 C19 C20 179.7(2) .
N4 C19 C20 C1 -15.7(4) .
C18 C19 C20 C1 162.5(2) .
N4 C19 C20 C51 168.9(2) .
C18 C19 C20 C51 -13.0(3) .
N1 C1 C20 C19 -0.3(3) .
C2 C1 C20 C19 -174.4(2) .
N1 C1 C20 C51 175.0(2) .
C2 C1 C20 C51 0.9(3) .
O1 P1 C21 C26 151.29(16) .
C27 P1 C21 C26 -90.02(18) .
C5 P1 C21 C26 26.67(19) .
O1 P1 C21 C22 -34.73(18) .
C27 P1 C21 C22 83.96(17) .
C5 P1 C21 C22 -159.35(15) .
C26 C21 C22 C23 0.4(3) .
P1 C21 C22 C23 -173.84(16) .
C21 C22 C23 C24 -0.1(3) .
C22 C23 C24 C25 -0.3(3) .
C23 C24 C25 C26 0.2(3) .
C22 C21 C26 C25 -0.4(3) .
P1 C21 C26 C25 173.43(16) .
C24 C25 C26 C21 0.1(3) .
O1 P1 C27 C28 -8.62(18) .
C21 P1 C27 C28 -129.15(16) .
C5 P1 C27 C28 118.94(15) .
O1 P1 C27 C32 171.19(16) .
C21 P1 C27 C32 50.65(18) .
C5 P1 C27 C32 -61.25(18) .
C32 C27 C28 C29 1.2(3) .
P1 C27 C28 C29 -178.95(15) .
C27 C28 C29 C30 1.4(3) .
C28 C29 C30 C31 -2.0(3) .
C29 C30 C31 C32 0.0(3) .
C30 C31 C32 C27 2.7(3) .
C28 C27 C32 C31 -3.3(3) .
P1 C27 C32 C31 176.90(16) .
C11 C10 C33 C34 71.1(3) .
C9 C10 C33 C34 -107.2(2) .
C11 C10 C33 C38 -108.2(2) .
C9 C10 C33 C38 73.5(3) .
C38 C33 C34 C35 0.7(3) .
C10 C33 C34 C35 -178.7(2) .
C33 C34 C35 C36 0.8(4) .
C34 C35 C36 C37 -2.1(4) .
C35 C36 C37 C38 2.0(4) .
C34 C33 C38 C37 -0.8(4) .
C10 C33 C38 C37 178.5(2) .
C36 C37 C38 C33 -0.5(4) .
O2 P2 C39 C40 176.70(15) .
C45 P2 C39 C40 58.46(17) .
C15 P2 C39 C40 -55.46(19) .
O2 P2 C39 C44 8.39(17) .
C45 P2 C39 C44 -109.84(16) .
C15 P2 C39 C44 136.24(15) .
C44 C39 C40 C41 1.0(3) .
P2 C39 C40 C41 -166.91(16) .
C39 C40 C41 C42 -0.4(3) .
C40 C41 C42 C43 -0.6(3) .
C41 C42 C43 C44 0.9(4) .
C42 C43 C44 C39 -0.3(4) .
C40 C39 C44 C43 -0.6(3) .
P2 C39 C44 C43 168.19(18) .
O2 P2 C45 C46 162.35(16) .
C39 P2 C45 C46 -80.89(18) .
C15 P2 C45 C46 39.20(19) .
O2 P2 C45 C50 -16.83(17) .
C39 P2 C45 C50 99.92(16) .
C15 P2 C45 C50 -139.98(15) .
C50 C45 C46 C47 1.2(3) .
P2 C45 C46 C47 -178.00(18) .
C45 C46 C47 C48 0.0(4) .
C46 C47 C48 C49 -0.7(4) .
C47 C48 C49 C50 0.2(4) .
C48 C49 C50 C45 1.0(3) .
C46 C45 C50 C49 -1.7(3) .
P2 C45 C50 C49 177.53(16) .
C19 C20 C51 C52 -63.8(3) .
C1 C20 C51 C52 120.5(3) .
C19 C20 C51 C56 111.2(3) .
C1 C20 C51 C56 -64.5(3) .
C56 C51 C52 C53 -0.1(5) .
C20 C51 C52 C53 174.9(3) .
C51 C52 C53 C54 -0.6(6) .
C52 C53 C54 C55 0.9(6) .
C53 C54 C55 C56 -0.6(6) .
C54 C55 C56 C51 -0.1(5) .
C52 C51 C56 C55 0.4(4) .
C20 C51 C56 C55 -174.5(2) .
